data_7055526
loop_
_publ_author_name
'Gao, Xue'
'Song, Jian'
'Sun, Li Xian'
'Xing, Yong Heng'
'Bai, Feng Ying'
'Shi, Zhan'

_publ_section_title
;
 A family of uranium--carboxylic acid hybrid materials: synthesis,
 structure and mixed-dye selective adsorption
;
_journal_issue 7
_journal_name_full 'New J. Chem.'
_journal_page_first 6077
_journal_paper_doi 10.1039/C6NJ00109B
_journal_volume 40
_journal_year 2016
_chemical_formula_sum 'C2 H6 O13 U2'
_chemical_formula_weight 714.13
_chemical_name_systematic
; 
 ? 
;
_space_group_IT_number 14
_symmetry_cell_setting monoclinic
_symmetry_space_group_name_Hall '-P 2ybc'
_symmetry_space_group_name_H-M 'P 1 21/c 1'
_atom_sites_solution_hydrogens geom
_atom_sites_solution_primary direct
_atom_sites_solution_secondary difmap
_audit_creation_method SHELXL-97
_audit_update_record
;
2016-04-14 deposited with the CCDC.
2016-04-27 downloaded from the CCDC.
;
_cell_angle_alpha 90.00
_cell_angle_beta 93.9740(10)
_cell_angle_gamma 90.00
_cell_formula_units_Z 4
_cell_length_a 5.5561(4)
_cell_length_b 15.2520(11)
_cell_length_c 13.3506(9)
_cell_measurement_reflns_used 3599
_cell_measurement_temperature 296(2)
_cell_measurement_theta_max 28.22
_cell_measurement_theta_min 2.67
_cell_volume 1128.63(14)
_computing_cell_refinement 'Bruker SMART'
_computing_data_collection 'Bruker SMART'
_computing_data_reduction 'Bruker SAINT'
_computing_molecular_graphics 'Bruker SHELXTL'
_computing_publication_material 'Bruker SHELXTL'
_computing_structure_refinement 'SHELXL-97 (Sheldrick, 1997)'
_computing_structure_solution 'SHELXS-97 (Sheldrick, 1990)'
_diffrn_ambient_temperature 296(2)
_diffrn_measured_fraction_theta_full 0.976
_diffrn_measured_fraction_theta_max 0.976
_diffrn_measurement_device_type 'CCD area detector'
_diffrn_measurement_method 'phi and omega scans'
_diffrn_radiation_monochromator graphite
_diffrn_radiation_source 'fine-focus sealed tube'
_diffrn_radiation_type MoK\a
_diffrn_radiation_wavelength 0.71073
_diffrn_reflns_av_R_equivalents 0.0357
_diffrn_reflns_av_unetI/netI 0.0416
_diffrn_reflns_limit_h_max 6
_diffrn_reflns_limit_h_min -7
_diffrn_reflns_limit_k_max 20
_diffrn_reflns_limit_k_min -20
_diffrn_reflns_limit_l_max 15
_diffrn_reflns_limit_l_min -17
_diffrn_reflns_number 6942
_diffrn_reflns_theta_full 28.23
_diffrn_reflns_theta_max 28.23
_diffrn_reflns_theta_min 2.03
_diffrn_standards_decay_% 0
_diffrn_standards_interval_count 0
_diffrn_standards_interval_time 0
_diffrn_standards_number 0
_exptl_absorpt_coefficient_mu 28.725
_exptl_absorpt_correction_T_max 0.1300
_exptl_absorpt_correction_T_min 0.0581
_exptl_absorpt_correction_type multi-scan
_exptl_absorpt_process_details sadabs
_exptl_crystal_colour yellow
_exptl_crystal_density_diffrn 4.203
_exptl_crystal_density_method 'not measured'
_exptl_crystal_description block
_exptl_crystal_F_000 1224
_exptl_crystal_size_max 0.23
_exptl_crystal_size_mid 0.15
_exptl_crystal_size_min 0.12
_refine_diff_density_max 1.891
_refine_diff_density_min -1.720
_refine_diff_density_rms 0.322
_refine_ls_extinction_coef 0.0071(2)
_refine_ls_extinction_expression Fc^*^=kFc[1+0.001xFc^2^\l^3^/sin(2\q)]^-1/4^
_refine_ls_extinction_method SHELXL
_refine_ls_goodness_of_fit_ref 1.109
_refine_ls_hydrogen_treatment mixed
_refine_ls_matrix_type full
_refine_ls_number_parameters 155
_refine_ls_number_reflns 2725
_refine_ls_number_restraints 0
_refine_ls_restrained_S_all 1.109
_refine_ls_R_factor_all 0.0318
_refine_ls_R_factor_gt 0.0269
_refine_ls_shift/su_max 0.001
_refine_ls_shift/su_mean 0.000
_refine_ls_structure_factor_coef Fsqd
_refine_ls_weighting_details 'calc w=1/[\s^2^(Fo^2^)+(0.0284P)^2^+0.6772P] where P=(Fo^2^+2Fc^2^)/3'
_refine_ls_weighting_scheme calc
_refine_ls_wR_factor_gt 0.0630
_refine_ls_wR_factor_ref 0.0649
_reflns_number_gt 2466
_reflns_number_total 2725
_reflns_threshold_expression >2sigma(I)
_cod_data_source_file c6nj00109b2.cif
_cod_data_source_block 1
_cod_depositor_comments
;
The following automatic conversions were performed:

'_symmetry_cell_setting' value 'Monoclinic' changed to 'monoclinic'
according to
/usr/data/users/saulius/crontab/automatic-downloads/rss-feeds/RSC/lib/dictionaries/cif_core.dic
dictionary named 'cif_core.dic' version 2.4.2 from 2011-04-26.

Automatic conversion script
Id: cif_fix_values 4268 2015-11-12 08:31:59Z antanas 

 Adding full bibliography for 7055523--7055526.cif.
;
_cod_original_sg_symbol_H-M P2(1)/c
_cod_database_code 7055526

loop_
_symmetry_equiv_pos_as_xyz
'x, y, z'
'-x, y+1/2, -z+1/2'
'-x, -y, -z'
'x, -y-1/2, z-1/2'

loop_
_atom_site_label
_atom_site_type_symbol
_atom_site_fract_x
_atom_site_fract_y
_atom_site_fract_z
_atom_site_U_iso_or_equiv
_atom_site_adp_type
_atom_site_occupancy
_atom_site_symmetry_multiplicity
_atom_site_calc_flag
_atom_site_refinement_flags
U1 U 0.28005(4) 0.460666(15) 0.714064(17) 0.01169(10) Uani 1 1 d .
U2 U 0.96903(4) 0.185308(15) 0.957874(17) 0.01088(9) Uani 1 1 d .
C1 C 0.6308(12) 0.3528(4) 0.8817(5) 0.0145(13) Uani 1 1 d .
C2 C 0.6046(12) 0.2888(4) 0.7931(5) 0.0125(12) Uani 1 1 d .
O1 O 0.0247(10) 0.4086(4) 0.7593(4) 0.0247(12) Uani 1 1 d .
O1W O 0.8153(14) 0.5584(4) 0.9539(6) 0.056(2) Uani 1 1 d .
H1WA H 0.9354 0.5684 0.9195 0.084 Uiso 1 1 d R
H1WB H 0.7321 0.5166 0.9275 0.084 Uiso 1 1 d R
O2 O 0.5363(9) 0.5151(3) 0.6722(3) 0.0181(10) Uani 1 1 d .
O3 O 0.7241(9) 0.1392(3) 1.0175(4) 0.0216(11) Uani 1 1 d .
O4 O 1.2139(9) 0.2312(3) 0.8992(4) 0.0225(11) Uani 1 1 d .
O5 O 0.2370(9) 0.3968(3) 0.5573(4) 0.0169(10) Uani 1 1 d .
O6 O 0.0187(9) 0.5626(3) 0.6428(4) 0.0171(10) Uani 1 1 d .
O7 O 0.4744(9) 0.3137(3) 0.7181(4) 0.0184(11) Uani 1 1 d .
O8 O 0.5154(10) 0.4240(3) 0.8713(4) 0.0216(11) Uani 1 1 d .
O9 O 0.7161(9) 0.2177(3) 0.8030(3) 0.0179(10) Uani 1 1 d .
O10 O 0.7599(9) 0.3295(3) 0.9573(4) 0.0216(11) Uani 1 1 d .
O11 O 1.1011(11) 0.2776(3) 1.1043(4) 0.0310(14) Uani 1 1 d .
H11B H 1.0714 0.2510 1.1581 0.047 Uiso 1 1 d R
H11C H 1.2514 0.2872 1.1040 0.047 Uiso 1 1 d R
O12 O 0.2817(11) 0.5833(3) 0.8364(4) 0.0310(14) Uani 1 1 d .
H12A H 0.2749 0.6318 0.8052 0.046 Uiso 1 1 d R
H12C H 0.4105 0.5812 0.8746 0.046 Uiso 1 1 d R

loop_
_atom_site_aniso_label
_atom_site_aniso_U_11
_atom_site_aniso_U_22
_atom_site_aniso_U_33
_atom_site_aniso_U_23
_atom_site_aniso_U_13
_atom_site_aniso_U_12
U1 0.01320(14) 0.00927(14) 0.01245(14) 0.00211(8) -0.00003(9) 0.00041(9)
U2 0.01322(14) 0.00824(14) 0.01102(14) 0.00074(8) -0.00042(9) 0.00024(8)
C1 0.019(3) 0.012(3) 0.013(3) 0.001(2) 0.000(3) -0.001(3)
C2 0.012(3) 0.012(3) 0.013(3) 0.000(2) 0.000(2) 0.000(3)
O1 0.023(3) 0.024(3) 0.028(3) 0.005(2) 0.005(2) -0.002(2)
O1W 0.068(5) 0.033(4) 0.065(5) -0.005(3) -0.018(4) -0.016(4)
O2 0.019(2) 0.018(2) 0.017(3) -0.0001(19) 0.000(2) -0.005(2)
O3 0.021(3) 0.021(3) 0.023(3) 0.000(2) 0.006(2) 0.000(2)
O4 0.018(3) 0.020(3) 0.029(3) 0.004(2) -0.001(2) -0.006(2)
O5 0.020(2) 0.013(2) 0.017(2) -0.0006(18) -0.0041(19) 0.0030(19)
O6 0.017(2) 0.015(2) 0.020(2) 0.0047(19) 0.0003(19) 0.004(2)
O7 0.027(3) 0.013(2) 0.013(2) 0.0017(18) -0.008(2) 0.003(2)
O8 0.032(3) 0.016(2) 0.016(2) -0.0063(19) -0.007(2) 0.008(2)
O9 0.021(3) 0.018(3) 0.014(2) 0.0000(19) -0.0015(19) 0.005(2)
O10 0.029(3) 0.015(3) 0.019(3) -0.0010(19) -0.008(2) 0.006(2)
O11 0.044(4) 0.021(3) 0.025(3) -0.002(2) -0.017(3) 0.005(3)
O12 0.052(4) 0.020(3) 0.020(3) 0.001(2) -0.005(3) 0.018(3)

loop_
_atom_type_symbol
_atom_type_description
_atom_type_scat_dispersion_real
_atom_type_scat_dispersion_imag
_atom_type_scat_source
C C 0.0033 0.0016 'International Tables Vol C Tables 4.2.6.8 and 6.1.1.4'
H H 0.0000 0.0000 'International Tables Vol C Tables 4.2.6.8 and 6.1.1.4'
O O 0.0106 0.0060 'International Tables Vol C Tables 4.2.6.8 and 6.1.1.4'
U U -9.6767 9.6646 'International Tables Vol C Tables 4.2.6.8 and 6.1.1.4'

loop_
_geom_angle_atom_site_label_1
_geom_angle_atom_site_label_2
_geom_angle_atom_site_label_3
_geom_angle
_geom_angle_site_symmetry_1
_geom_angle_site_symmetry_3
O1 U1 O2 178.1(2) . .
O1 U1 O6 86.9(2) . .
O2 U1 O6 92.9(2) . .
O1 U1 O5 94.9(2) . .
O2 U1 O5 87.0(2) . .
O6 U1 O5 83.50(17) . .
O1 U1 O8 89.9(2) . .
O2 U1 O8 89.1(2) . .
O6 U1 O8 142.53(17) . .
O5 U1 O8 133.96(16) . .
O1 U1 O12 94.6(2) . .
O2 U1 O12 83.6(2) . .
O6 U1 O12 74.64(17) . .
O5 U1 O12 155.62(17) . .
O8 U1 O12 68.43(16) . .
O1 U1 O7 86.9(2) . .
O2 U1 O7 94.1(2) . .
O6 U1 O7 152.03(17) . .
O5 U1 O7 69.91(16) . .
O8 U1 O7 64.66(15) . .
O12 U1 O7 133.06(16) . .
O4 U2 O3 179.7(2) . .
O4 U2 O5 89.1(2) . 4_666
O3 U2 O5 90.7(2) . 4_666
O4 U2 O6 90.5(2) . 2_646
O3 U2 O6 89.7(2) . 2_646
O5 U2 O6 81.39(17) 4_666 2_646
O4 U2 O9 87.7(2) . .
O3 U2 O9 92.6(2) . .
O5 U2 O9 154.44(16) 4_666 .
O6 U2 O9 73.29(17) 2_646 .
O4 U2 O11 85.9(2) . .
O3 U2 O11 93.8(2) . .
O5 U2 O11 73.09(16) 4_666 .
O6 U2 O11 154.27(17) 2_646 .
O9 U2 O11 131.86(16) . .
O4 U2 O10 91.3(2) . .
O3 U2 O10 88.8(2) . .
O5 U2 O10 140.18(16) 4_666 .
O6 U2 O10 138.41(17) 2_646 .
O9 U2 O10 65.28(15) . .
O11 U2 O10 67.22(16) . .
O10 C1 O8 126.3(6) . .
O10 C1 C2 117.4(6) . .
O8 C1 C2 116.3(6) . .
O9 C2 O7 127.0(6) . .
O9 C2 C1 116.8(6) . .
O7 C2 C1 116.2(6) . .
H1WA O1W H1WB 109.5 . .
U2 O5 U1 141.0(2) 4_465 .
U1 O6 U2 138.5(2) . 2_656
C2 O7 U1 121.1(4) . .
C1 O8 U1 121.6(4) . .
C2 O9 U2 120.7(4) . .
C1 O10 U2 119.8(4) . .
U2 O11 H11B 109.3 . .
U2 O11 H11C 109.4 . .
H11B O11 H11C 109.6 . .
U1 O12 H12A 109.6 . .
U1 O12 H12C 109.3 . .
H12A O12 H12C 109.5 . .

loop_
_geom_bond_atom_site_label_1
_geom_bond_atom_site_label_2
_geom_bond_distance
_geom_bond_site_symmetry_2
U1 O1 1.768(5) .
U1 O2 1.772(5) .
U1 O6 2.289(5) .
U1 O5 2.306(5) .
U1 O8 2.460(5) .
U1 O12 2.482(5) .
U1 O7 2.487(5) .
U2 O4 1.762(5) .
U2 O3 1.769(5) .
U2 O5 2.296(5) 4_666
U2 O6 2.308(5) 2_646
U2 O9 2.468(5) .
U2 O11 2.479(5) .
U2 O10 2.487(5) .
C1 O10 1.250(8) .
C1 O8 1.262(8) .
C1 C2 1.533(9) .
C2 O9 1.251(8) .
C2 O7 1.253(8) .
O1W H1WA 0.8501 .
O1W H1WB 0.8495 .
O5 U2 2.296(5) 4_465
O6 U2 2.308(5) 2_656
O11 H11B 0.8504 .
O11 H11C 0.8484 .
O12 H12A 0.8494 .
O12 H12C 0.8501 .
